data_7249519
loop_
_publ_author_name
'Rani, Nitu'
'Bhasin, Aman K. K.'
'Husain, Ahmad'
'Kumari, Annu'
'Verma, Reshu'
'Bhasin, K. K.'
'Kumar, Girijesh'

_publ_section_title
;
 Sulfur-hinged L-shaped ligand-based Cd(ii)--organic framework: a
 fluorescent tool for targeting environmental nitroaromatics
;
_journal_issue 47
_journal_name_full CrystEngComm
_journal_page_first 6719
_journal_page_last 6728
_journal_paper_doi 10.1039/D4CE01050G
_journal_volume 26
_journal_year 2024
_chemical_formula_moiety 'C32 H22 Cd N5 O9 S, 2[C4H9NO]'
_chemical_formula_sum 'C40 H40 Cd N7 O11 S'
_chemical_formula_weight 939.25
_space_group_crystal_system monoclinic
_space_group_IT_number 15
_space_group_name_Hall '-C 2yc'
_space_group_name_H-M_alt 'C 1 2/c 1'
_atom_sites_solution_hydrogens mixed
_atom_sites_solution_primary dual
_audit_creation_date 2024-05-14
_audit_creation_method
;
Olex2 1.5
(compiled 2024.02.16 svn.r378c4104 for OlexSys, GUI svn.r6928)
;
_audit_update_record
;
2024-07-16 deposited with the CCDC.	2024-11-01 downloaded from the CCDC.
;
_cell_angle_alpha 90
_cell_angle_beta 109.014(2)
_cell_angle_gamma 90
_cell_formula_units_Z 8
_cell_length_a 37.8579(8)
_cell_length_b 9.96330(10)
_cell_length_c 28.3070(6)
_cell_measurement_reflns_used 34729
_cell_measurement_temperature 220(80)
_cell_measurement_theta_max 27.2200
_cell_measurement_theta_min 3.3160
_cell_volume 10094.6(3)
_computing_cell_refinement 'CrysAlisPro 1.171.39.31d (Rigaku OD, 2017)'
_computing_data_collection 'CrysAlisPro 1.171.39.31d (Rigaku OD, 2017)'
_computing_data_reduction 'CrysAlisPro 1.171.39.31d (Rigaku OD, 2017)'
_computing_molecular_graphics 'Olex2 1.5 (Dolomanov et al., 2009)'
_computing_publication_material 'Olex2 1.5 (Dolomanov et al., 2009)'
_computing_structure_refinement 'SHELXL 2019/3 (Sheldrick, 2015)'
_computing_structure_solution 'SHELXT 2018/2 (Sheldrick, 2018)'
_diffrn_ambient_environment N~2~
_diffrn_ambient_temperature 220(80)
_diffrn_detector 'CCD plate'
_diffrn_detector_type HyPix3000
_diffrn_measured_fraction_theta_full 0.995
_diffrn_measured_fraction_theta_max 0.942
_diffrn_measurement_details
;
List of Runs (angles in degrees, time in seconds):

  # Type    Start    End  Width  t~exp~   \w     \q     \k     \f   Frames
#--------------------------------------------------------------------------
  1  \w    -52.00 -21.00   0.50   12.00    --   -9.79 126.00  33.00   62
  2  \w    -44.00 -14.00   0.50   12.00    --   -9.79 146.00-159.00   60
  3  \w     19.00  44.00   0.50   12.00    --   10.07-146.00 148.00   50
  4  \w     29.00  59.00   0.50   12.00    --   10.07-126.00 -44.00   60
  5  \w      4.00  30.00   0.50   12.00    --   -9.79  38.00 150.00   52
  6  \w    -80.00   1.00   0.50   12.00    --   -9.79 -19.00 -30.00  162
  7  \w      4.00  30.00   0.50   12.00    --   -9.79  38.00-150.00   52
  8  \w    -56.00 -31.00   0.50   12.00    --   -9.79 125.00 -60.00   50
  9  \w    -22.00   3.00   0.50   12.00    --   -9.79  38.00 150.00   50
 10  \w    -69.00   4.00   0.50   12.00    --   -9.79 -38.00 -90.00  146
 11  \w    -26.00  -1.00   0.50   12.00    --   -9.79 -38.00 120.00   50
 12  \w    -35.00  -2.00   0.50   12.00    --   10.07 124.00  39.45   66
 13  \w     -7.00  35.00   0.50   12.00    --   10.07 -99.00  60.00   84
 14  \w     -6.00  73.00   0.50   12.00    --   10.07  57.00-120.00  158
 15  \w      3.00  58.00   0.50   12.00    --   10.07-125.00-180.00  110
 16  \w    -33.00  -2.00   0.50   12.00    --   10.07 124.00-102.66   62
 17  \w    -30.00  -5.00   0.50   12.00    --   10.07 121.00-164.24   50
 18  \w    -58.00   3.00   0.50   12.00    --   10.07 -19.00  60.00  122
 19  \w     -2.00  38.00   0.50   12.00    --   10.07  19.00-120.00   80
;
_diffrn_measurement_device 'four-circle diffractometer'
_diffrn_measurement_device_type 'SuperNova, Single source at offset/far, HyPix3000'
_diffrn_measurement_method '\w scans'
_diffrn_orient_matrix_type 'CrysAlisPro convention (1999,Acta A55,543-557)'
_diffrn_orient_matrix_UB_11 0.0066900000
_diffrn_orient_matrix_UB_12 0.0040678000
_diffrn_orient_matrix_UB_13 -0.0206322000
_diffrn_orient_matrix_UB_21 -0.0183632000
_diffrn_orient_matrix_UB_22 -0.0110955000
_diffrn_orient_matrix_UB_23 -0.0165868000
_diffrn_orient_matrix_UB_31 -0.0032704000
_diffrn_orient_matrix_UB_32 0.0702008000
_diffrn_orient_matrix_UB_33 -0.0014061000
_diffrn_radiation_monochromator mirror
_diffrn_radiation_probe x-ray
_diffrn_radiation_type 'Mo K\a'
_diffrn_radiation_wavelength 0.71073
_diffrn_reflns_av_R_equivalents 0.0624
_diffrn_reflns_av_unetI/netI 0.0464
_diffrn_reflns_Laue_measured_fraction_full 0.995
_diffrn_reflns_Laue_measured_fraction_max 0.942
_diffrn_reflns_limit_h_max 47
_diffrn_reflns_limit_h_min -47
_diffrn_reflns_limit_k_max 12
_diffrn_reflns_limit_k_min -12
_diffrn_reflns_limit_l_max 36
_diffrn_reflns_limit_l_min -36
_diffrn_reflns_number 68409
_diffrn_reflns_point_group_measured_fraction_full 0.995
_diffrn_reflns_point_group_measured_fraction_max 0.942
_diffrn_reflns_theta_full 26.000
_diffrn_reflns_theta_max 27.453
_diffrn_reflns_theta_min 3.124
_diffrn_source 'micro-focus sealed X-ray tube'
_diffrn_source_type 'SuperNova (Mo) X-ray Source'
_exptl_absorpt_coefficient_mu 0.530
_exptl_absorpt_correction_T_max 1.00000
_exptl_absorpt_correction_T_min 0.57767
_exptl_absorpt_correction_type multi-scan
_exptl_absorpt_process_details
;
CrysAlisPro 1.171.39.31d (Rigaku Oxford Diffraction, 2017)
Empirical absorption correction using spherical harmonics,
 implemented in SCALE3 ABSPACK scaling algorithm.
;
_exptl_crystal_density_diffrn 1.236
_exptl_crystal_description block
_exptl_crystal_F_000 3848
_exptl_crystal_size_max 0.15
_exptl_crystal_size_mid 0.14
_exptl_crystal_size_min 0.12
_refine_diff_density_max 0.578
_refine_diff_density_min -0.530
_refine_diff_density_rms 0.086
_refine_ls_extinction_method none
_refine_ls_goodness_of_fit_ref 1.071
_refine_ls_hydrogen_treatment constr
_refine_ls_matrix_type full
_refine_ls_number_parameters 434
_refine_ls_number_reflns 10864
_refine_ls_number_restraints 495
_refine_ls_restrained_S_all 1.049
_refine_ls_R_factor_all 0.0546
_refine_ls_R_factor_gt 0.0412
_refine_ls_shift/su_max 0.001
_refine_ls_shift/su_mean 0.000
_refine_ls_structure_factor_coef Fsqd
_refine_ls_weighting_details 'w=1/[\s^2^(Fo^2^)+(0.0685P)^2^+13.2197P] where P=(Fo^2^+2Fc^2^)/3'
_refine_ls_weighting_scheme calc
_refine_ls_wR_factor_gt 0.1228
_refine_ls_wR_factor_ref 0.1367
_reflns_Friedel_coverage 0.000
_reflns_number_gt 8330
_reflns_number_total 10864
_reflns_threshold_expression 'I > 2\s(I)'
_cod_data_source_file d4ce01050g2.cif
_cod_data_source_block kkb-nrblcdi2
_cod_depositor_comments 'Adding full bibliography for 7249519--7249520.cif.'
_cod_original_cell_volume 10094.5(3)
_cod_database_code 7249519
_shelx_shelxl_version_number 2019/3
_chemical_oxdiff_formula 'Cd C H N O'
_shelx_space_group_comment
;
The symmetry employed for this shelxl refinement is uniquely defined
by the following loop, which should always be used as a source of
symmetry information in preference to the above space-group names.
They are only intended as comments.
;
_shelx_estimated_absorpt_t_max 0.939
_shelx_estimated_absorpt_t_min 0.925
_reflns_odcompleteness_completeness 96.69
_reflns_odcompleteness_iscentric 1
_reflns_odcompleteness_theta 26.32
_olex2_refinement_description
;
1. Fixed Uiso
 At 1.2 times of:
  All C(H) groups, All N(H) groups
 At 1.5 times of:
  All O(H,H) groups
2. Rigid bond restraints
 All non-hydrogen atoms
 with sigma for 1-2 distances of 0.01 and sigma for 1-3 distances of 0.01
3. Rigid body (RIGU) restrains
 All non-hydrogen atoms
 with sigma for 1-2 distances of 0.004 and sigma for 1-3 distances of 0.004
4.a Rotating group:
 O1(H1A,H1B)
4.b Aromatic/amide H refined with riding coordinates:
 N2(H2), C7(H7), C3(H3), C5(H5), C30(H30), C31(H31), C23(H23), C13(H13),
 C19(H19), C29(H29), C32(H32), C16(H16), C20(H20), C17(H17), C12(H12), C22(H22),
  C9(H9), C26(H26), C25(H25), C10(H10)
;
_smtbx_masks_void_probe_radius 1.2
_smtbx_masks_void_truncation_radius 1.2
_olex2_submission_special_instructions 'No special instructions were received'
_oxdiff_exptl_absorpt_empirical_details
;
Empirical correction (ABSPACK) includes:
- Absorption correction using spherical harmonics
- Frame scaling
;
_oxdiff_exptl_absorpt_empirical_full_max 1.443
_oxdiff_exptl_absorpt_empirical_full_min 0.756

loop_
_space_group_symop_operation_xyz
'x, y, z'
'-x, y, -z+1/2'
'x+1/2, y+1/2, z'
'-x+1/2, y+1/2, -z+1/2'
'-x, -y, -z'
'x, -y, z-1/2'
'-x+1/2, -y+1/2, -z'
'x+1/2, -y+1/2, z-1/2'

loop_
_atom_site_label
_atom_site_type_symbol
_atom_site_fract_x
_atom_site_fract_y
_atom_site_fract_z
_atom_site_U_iso_or_equiv
_atom_site_adp_type
_atom_site_occupancy
_atom_site_site_symmetry_order
_atom_site_calc_flag
_atom_site_refinement_flags_posn
_atom_site_refinement_flags_adp
_atom_site_refinement_flags_occupancy
_atom_site_disorder_assembly
_atom_site_disorder_group
Cd1 Cd 0.46671(2) 0.22907(2) 0.37360(2) 0.02825(9) Uani 1 1 d . U . . .
S1 S 0.74647(2) 0.36156(11) 0.80178(3) 0.0482(2) Uani 1 1 d . U . . .
O4 O 0.47272(6) 0.9786(2) 0.37445(8) 0.0362(5) Uani 1 1 d . U . . .
O2 O 0.46697(6) 0.4790(2) 0.38005(8) 0.0401(6) Uani 1 1 d . U . . .
O5 O 0.43612(6) 1.08572(19) 0.30842(8) 0.0334(5) Uani 1 1 d . U . . .
O1 O 0.42136(7) 0.1915(3) 0.41078(9) 0.0532(7) Uani 1 1 d . U . . .
H1A H 0.404561 0.130563 0.393874 0.080 Uiso 1 1 d R U . . .
H1B H 0.407129 0.264396 0.409288 0.080 Uiso 1 1 d R U . . .
O3 O 0.43065(7) 0.3716(2) 0.31448(9) 0.0485(6) Uani 1 1 d . U . . .
O8 O 0.60766(6) 0.0705(3) 0.60886(9) 0.0491(6) Uani 1 1 d . U . . .
N4 N 0.97971(8) 0.2545(2) 0.65157(10) 0.0349(6) Uani 1 1 d . U . . .
N1 N 0.50909(8) 0.2252(3) 0.45470(10) 0.0351(6) Uani 1 1 d . U . . .
O7 O 0.34924(8) 0.6187(3) 0.17272(10) 0.0682(9) Uani 1 1 d . U . . .
N3 N 0.87478(7) 0.2888(3) 0.72488(11) 0.0408(7) Uani 1 1 d . U . . .
O9 O 0.84703(7) 0.2343(3) 0.64227(11) 0.0687(9) Uani 1 1 d . U . . .
N5 N 0.36179(8) 0.7263(3) 0.19096(11) 0.0435(7) Uani 1 1 d . U . . .
O6 O 0.35134(9) 0.8335(3) 0.17104(10) 0.0725(9) Uani 1 1 d . U . . .
N2 N 0.61925(7) 0.2958(3) 0.61240(10) 0.0404(7) Uani 1 1 d . U . . .
H2 H 0.612836 0.370092 0.595642 0.048 Uiso 1 1 calc R U . . .
C1 C 0.44333(8) 0.4779(3) 0.33713(12) 0.0313(7) Uani 1 1 d . U . . .
C7 C 0.40299(8) 0.6059(3) 0.26331(11) 0.0295(6) Uani 1 1 d . U . . .
H7 H 0.392787 0.524635 0.247966 0.035 Uiso 1 1 calc R U . . .
C4 C 0.43261(8) 0.8492(3) 0.30784(11) 0.0255(6) Uani 1 1 d . U . . .
C3 C 0.44518(8) 0.7279(3) 0.33197(11) 0.0244(6) Uani 1 1 d . U . . .
H3 H 0.463777 0.727936 0.363520 0.029 Uiso 1 1 calc R U . . .
C8 C 0.44858(8) 0.9793(3) 0.33195(11) 0.0278(6) Uani 1 1 d . U . . .
C5 C 0.40506(8) 0.8482(3) 0.26122(11) 0.0276(6) Uani 1 1 d . U . . .
H5 H 0.396190 0.928989 0.244396 0.033 Uiso 1 1 calc R U . . .
C6 C 0.39107(8) 0.7273(3) 0.24023(11) 0.0294(6) Uani 1 1 d . U . . .
C15 C 0.64849(8) 0.3045(4) 0.65867(12) 0.0377(7) Uani 1 1 d . U . . .
C2 C 0.43052(8) 0.6072(3) 0.30991(11) 0.0278(6) Uani 1 1 d . U . . .
C18 C 0.70670(8) 0.3402(4) 0.74746(12) 0.0394(8) Uani 1 1 d . U . . .
C24 C 0.84308(8) 0.3031(3) 0.73998(12) 0.0372(7) Uani 1 1 d . U . . .
C30 C 0.97438(9) 0.3378(3) 0.68487(12) 0.0368(7) Uani 1 1 d . U . . .
H30 H 0.993706 0.397375 0.701396 0.044 Uiso 1 1 calc R U . . .
C31 C 0.95197(9) 0.1682(4) 0.62817(13) 0.0414(8) Uani 1 1 d . U . . .
H31 H 0.955661 0.107408 0.604799 0.050 Uiso 1 1 calc R U . . .
C23 C 0.84861(9) 0.3039(3) 0.79097(12) 0.0365(7) Uani 1 1 d . U . . .
H23 H 0.872854 0.293361 0.813735 0.044 Uiso 1 1 calc R U . . .
C13 C 0.52135(9) 0.3316(4) 0.48341(12) 0.0395(8) Uani 1 1 d . U . . .
H13 H 0.509724 0.414885 0.473015 0.047 Uiso 1 1 calc R U . . .
C28 C 0.91276(9) 0.2547(3) 0.67258(12) 0.0381(7) Uani 1 1 d . U . . .
C19 C 0.69414(9) 0.2145(4) 0.73146(13) 0.0414(8) Uani 1 1 d . U . . .
H19 H 0.705446 0.140080 0.750936 0.050 Uiso 1 1 calc R U . . .
C29 C 0.94117(9) 0.3414(4) 0.69672(13) 0.0409(8) Uani 1 1 d . U . . .
H29 H 0.938395 0.402024 0.720721 0.049 Uiso 1 1 calc R U . . .
C32 C 0.91847(10) 0.1665(4) 0.63750(13) 0.0459(8) Uani 1 1 d . U . . .
H32 H 0.899554 0.106117 0.620331 0.055 Uiso 1 1 calc R U . . .
C21 C 0.78303(9) 0.3365(3) 0.77599(12) 0.0388(8) Uani 1 1 d . U . . .
C16 C 0.66040(9) 0.4327(4) 0.67602(14) 0.0457(8) Uani 1 1 d . U . . .
H16 H 0.648675 0.507804 0.657369 0.055 Uiso 1 1 calc R U . . .
C20 C 0.66516(9) 0.1938(4) 0.68728(12) 0.0391(8) Uani 1 1 d . U . . .
H20 H 0.656887 0.106396 0.676772 0.047 Uiso 1 1 calc R U . . .
C17 C 0.68907(8) 0.4509(4) 0.72004(13) 0.0435(8) Uani 1 1 d . U . . .
H17 H 0.696750 0.538085 0.731591 0.052 Uiso 1 1 calc R U . . .
C12 C 0.55063(9) 0.3253(4) 0.52815(12) 0.0419(8) Uani 1 1 d . U . . .
H12 H 0.558373 0.402856 0.547676 0.050 Uiso 1 1 calc R U . . .
C14 C 0.60028(9) 0.1842(4) 0.59155(12) 0.0401(8) Uani 1 1 d . U . . .
C22 C 0.81882(8) 0.3201(4) 0.80860(12) 0.0371(7) Uani 1 1 d . U . . .
H22 H 0.823037 0.319785 0.843211 0.045 Uiso 1 1 calc R U . . .
C11 C 0.56824(9) 0.2051(4) 0.54378(13) 0.0397(8) Uani 1 1 d . U . . .
C27 C 0.87523(10) 0.2578(4) 0.67857(14) 0.0447(8) Uani 1 1 d . U . . .
C9 C 0.52545(12) 0.1094(4) 0.47067(15) 0.0658(13) Uani 1 1 d . U . . .
H9 H 0.516296 0.032440 0.451340 0.079 Uiso 1 1 calc R U . . .
C26 C 0.77753(10) 0.3360(5) 0.72567(14) 0.0626(12) Uani 1 1 d . U . . .
H26 H 0.753250 0.347154 0.703050 0.075 Uiso 1 1 calc R U . . .
C25 C 0.80699(10) 0.3193(5) 0.70764(14) 0.0641(12) Uani 1 1 d . U . . .
H25 H 0.802507 0.319044 0.672968 0.077 Uiso 1 1 calc R U . . .
C10 C 0.55519(13) 0.0946(4) 0.51404(15) 0.0697(13) Uani 1 1 d . U . . .
H10 H 0.566419 0.010193 0.523216 0.084 Uiso 1 1 calc R U . . .

loop_
_atom_site_aniso_label
_atom_site_aniso_U_11
_atom_site_aniso_U_22
_atom_site_aniso_U_33
_atom_site_aniso_U_23
_atom_site_aniso_U_13
_atom_site_aniso_U_12
Cd1 0.03239(14) 0.01839(13) 0.02633(14) -0.00067(8) -0.00092(9) 0.00095(8)
S1 0.0293(4) 0.0745(7) 0.0340(5) -0.0108(4) 0.0007(4) 0.0022(4)
O4 0.0443(13) 0.0210(11) 0.0336(12) -0.0005(9) -0.0005(10) -0.0044(9)
O2 0.0541(14) 0.0235(12) 0.0347(13) 0.0039(9) 0.0032(11) 0.0031(9)
O5 0.0410(12) 0.0137(10) 0.0398(13) 0.0019(8) 0.0053(10) 0.0021(8)
O1 0.0480(15) 0.0747(18) 0.0349(14) -0.0030(13) 0.0108(12) -0.0002(13)
O3 0.0543(15) 0.0180(11) 0.0527(15) 0.0042(10) -0.0108(12) -0.0015(10)
O8 0.0420(13) 0.0539(15) 0.0387(14) 0.0025(12) -0.0041(11) -0.0046(11)
N4 0.0372(15) 0.0322(14) 0.0318(15) -0.0030(11) 0.0061(12) 0.0005(11)
N1 0.0365(14) 0.0307(14) 0.0301(14) 0.0004(11) -0.0001(11) -0.0024(11)
O7 0.079(2) 0.0519(16) 0.0447(16) -0.0090(13) -0.0191(14) -0.0170(14)
N3 0.0286(14) 0.0535(18) 0.0360(15) -0.0009(13) 0.0049(12) 0.0008(12)
O9 0.0321(14) 0.119(3) 0.0456(17) -0.0176(15) -0.0002(12) -0.0095(14)
N5 0.0460(17) 0.0398(16) 0.0328(16) -0.0001(12) -0.0032(13) -0.0027(13)
O6 0.089(2) 0.0485(17) 0.0483(17) 0.0100(13) -0.0208(15) 0.0041(15)
N2 0.0286(14) 0.0528(17) 0.0322(15) 0.0103(12) -0.0004(11) -0.0050(12)
C1 0.0293(15) 0.0172(14) 0.0442(18) 0.0016(12) 0.0075(13) 0.0012(11)
C7 0.0340(16) 0.0200(14) 0.0305(16) -0.0045(11) 0.0051(12) -0.0027(12)
C4 0.0302(15) 0.0190(13) 0.0274(15) 0.0012(11) 0.0094(12) -0.0014(11)
C3 0.0220(13) 0.0201(13) 0.0280(15) -0.0004(11) 0.0042(11) 0.0015(10)
C8 0.0320(15) 0.0215(14) 0.0300(16) 0.0005(11) 0.0102(12) -0.0006(12)
C5 0.0285(15) 0.0225(14) 0.0310(15) 0.0074(11) 0.0083(12) 0.0024(11)
C6 0.0305(15) 0.0282(15) 0.0255(15) 0.0002(11) 0.0035(12) -0.0022(12)
C15 0.0228(15) 0.052(2) 0.0338(17) 0.0052(14) 0.0031(13) -0.0042(13)
C2 0.0279(14) 0.0198(14) 0.0351(16) 0.0014(12) 0.0092(12) 0.0019(11)
C18 0.0245(15) 0.055(2) 0.0342(18) -0.0061(15) 0.0032(13) 0.0028(14)
C24 0.0259(15) 0.0443(19) 0.0376(17) -0.0002(15) 0.0051(13) 0.0022(14)
C30 0.0391(17) 0.0400(19) 0.0285(16) -0.0109(14) 0.0069(13) -0.0049(14)
C31 0.0412(18) 0.043(2) 0.0400(19) -0.0154(15) 0.0135(15) -0.0079(15)
C23 0.0276(15) 0.0419(19) 0.0315(16) -0.0036(14) -0.0020(13) 0.0001(14)
C13 0.0362(17) 0.0408(19) 0.0334(18) -0.0026(14) 0.0001(13) 0.0037(14)
C28 0.0326(16) 0.049(2) 0.0276(17) 0.0008(13) 0.0024(13) 0.0023(13)
C19 0.0309(17) 0.050(2) 0.0353(18) 0.0026(15) -0.0008(14) 0.0070(14)
C29 0.0361(17) 0.047(2) 0.0375(19) -0.0099(15) 0.0095(14) -0.0001(14)
C32 0.0422(19) 0.050(2) 0.042(2) -0.0104(16) 0.0087(16) -0.0133(16)
C21 0.0289(15) 0.0413(19) 0.0378(18) 0.0001(15) -0.0006(13) 0.0015(14)
C16 0.0321(17) 0.047(2) 0.049(2) 0.0095(16) 0.0017(15) 0.0011(15)
C20 0.0309(16) 0.0487(19) 0.0315(17) 0.0024(14) 0.0017(13) 0.0033(14)
C17 0.0270(16) 0.044(2) 0.051(2) -0.0034(16) 0.0015(14) -0.0051(14)
C12 0.0384(18) 0.0474(19) 0.0316(18) -0.0046(15) -0.0001(14) -0.0045(15)
C14 0.0285(16) 0.060(2) 0.0280(17) 0.0055(15) 0.0043(13) -0.0032(15)
C22 0.0332(16) 0.049(2) 0.0231(15) -0.0057(14) 0.0008(12) -0.0022(15)
C11 0.0314(17) 0.053(2) 0.0309(17) 0.0003(14) 0.0045(13) -0.0028(14)
C27 0.0338(17) 0.060(2) 0.0354(18) -0.0043(16) 0.0042(14) -0.0011(15)
C9 0.083(3) 0.039(2) 0.043(2) -0.0034(17) -0.024(2) 0.0051(19)
C26 0.0260(18) 0.115(4) 0.039(2) 0.005(2) -0.0008(15) 0.012(2)
C25 0.0360(19) 0.123(4) 0.0269(18) 0.007(2) 0.0014(15) 0.014(2)
C10 0.088(3) 0.046(2) 0.043(2) 0.0024(17) -0.023(2) 0.010(2)

loop_
_atom_type_symbol
_atom_type_description
_atom_type_scat_dispersion_real
_atom_type_scat_dispersion_imag
_atom_type_scat_source
C C 0.0033 0.0016 'International Tables Vol C Tables 4.2.6.8 and 6.1.1.4'
H H 0.0000 0.0000 'International Tables Vol C Tables 4.2.6.8 and 6.1.1.4'
Cd Cd -0.8075 1.2024 'International Tables Vol C Tables 4.2.6.8 and 6.1.1.4'
N N 0.0061 0.0033 'International Tables Vol C Tables 4.2.6.8 and 6.1.1.4'
O O 0.0106 0.0060 'International Tables Vol C Tables 4.2.6.8 and 6.1.1.4'
S S 0.1246 0.1234 'International Tables Vol C Tables 4.2.6.8 and 6.1.1.4'

loop_
_geom_angle_atom_site_label_1
_geom_angle_atom_site_label_2
_geom_angle_atom_site_label_3
_geom_angle
_geom_angle_site_symmetry_1
_geom_angle_site_symmetry_3
_geom_angle_publ_flag
O4 Cd1 C8 27.10(7) 1_545 1_545 ?
O2 Cd1 O4 174.07(7) . 1_545 ?
O2 Cd1 C8 158.53(8) . 1_545 ?
O5 Cd1 O4 54.21(7) 1_545 1_545 ?
O5 Cd1 O2 131.34(7) 1_545 . ?
O5 Cd1 N4 93.32(8) 1_545 7_656 ?
O5 Cd1 N1 140.93(8) 1_545 . ?
O5 Cd1 C8 27.19(8) 1_545 1_545 ?
O1 Cd1 O4 85.01(9) . 1_545 ?
O1 Cd1 O2 96.53(9) . . ?
O1 Cd1 O5 90.57(9) . 1_545 ?
O1 Cd1 N4 169.43(9) . 7_656 ?
O1 Cd1 N1 85.65(9) . . ?
O1 Cd1 C8 85.98(10) . 1_545 ?
O3 Cd1 O4 131.19(7) . 1_545 ?
O3 Cd1 O2 54.50(7) . . ?
O3 Cd1 O5 77.02(8) . 1_545 ?
O3 Cd1 O1 94.53(10) . . ?
O3 Cd1 N4 95.91(10) . 7_656 ?
O3 Cd1 N1 142.03(9) . . ?
O3 Cd1 C8 104.10(8) . 1_545 ?
N4 Cd1 O4 89.30(8) 7_656 1_545 ?
N4 Cd1 O2 88.27(8) 7_656 . ?
N4 Cd1 C8 93.01(9) 7_656 1_545 ?
N1 Cd1 O4 86.72(8) . 1_545 ?
N1 Cd1 O2 87.69(8) . . ?
N1 Cd1 N4 85.14(10) . 7_656 ?
N1 Cd1 C8 113.77(9) . 1_545 ?
C18 S1 C21 100.42(15) . . ?
C8 O4 Cd1 87.12(17) . 1_565 ?
C1 O2 Cd1 86.33(17) . . ?
C8 O5 Cd1 95.39(17) . 1_565 ?
Cd1 O1 H1A 111.6 . . ?
Cd1 O1 H1B 111.7 . . ?
H1A O1 H1B 102.3 . . ?
C1 O3 Cd1 96.51(19) . . ?
C30 N4 Cd1 121.2(2) . 7_656 ?
C30 N4 C31 118.3(3) . . ?
C31 N4 Cd1 120.1(2) . 7_656 ?
C13 N1 Cd1 125.5(2) . . ?
C9 N1 Cd1 116.6(2) . . ?
C9 N1 C13 117.3(3) . . ?
C27 N3 C24 126.8(3) . . ?
O7 N5 C6 118.5(3) . . ?
O6 N5 O7 123.8(3) . . ?
O6 N5 C6 117.7(3) . . ?
C15 N2 H2 116.6 . . ?
C14 N2 H2 116.6 . . ?
C14 N2 C15 126.8(3) . . ?
O2 C1 C2 120.1(3) . . ?
O3 C1 O2 122.6(3) . . ?
O3 C1 C2 117.3(3) . . ?
C6 C7 H7 121.0 . . ?
C6 C7 C2 118.0(3) . . ?
C2 C7 H7 121.0 . . ?
C3 C4 C8 120.3(3) . . ?
C5 C4 C3 119.3(3) . . ?
C5 C4 C8 120.4(2) . . ?
C4 C3 H3 119.7 . . ?
C2 C3 C4 120.6(3) . . ?
C2 C3 H3 119.7 . . ?
O4 C8 Cd1 65.78(15) . 1_565 ?
O4 C8 O5 122.9(3) . . ?
O4 C8 C4 119.6(3) . . ?
O5 C8 Cd1 57.42(14) . 1_565 ?
O5 C8 C4 117.5(3) . . ?
C4 C8 Cd1 171.2(2) . 1_565 ?
C4 C5 H5 120.6 . . ?
C6 C5 C4 118.8(3) . . ?
C6 C5 H5 120.6 . . ?
C7 C6 N5 118.1(3) . . ?
C5 C6 N5 118.9(3) . . ?
C5 C6 C7 123.0(3) . . ?
C16 C15 N2 116.7(3) . . ?
C16 C15 C20 119.3(3) . . ?
C20 C15 N2 124.0(3) . . ?
C7 C2 C1 119.8(3) . . ?
C3 C2 C1 120.0(3) . . ?
C3 C2 C7 120.2(3) . . ?
C19 C18 S1 120.1(3) . . ?
C19 C18 C17 119.5(3) . . ?
C17 C18 S1 120.3(3) . . ?
C23 C24 N3 117.5(3) . . ?
C25 C24 N3 124.5(3) . . ?
C25 C24 C23 117.9(3) . . ?
N4 C30 H30 118.5 . . ?
N4 C30 C29 123.0(3) . . ?
C29 C30 H30 118.5 . . ?
N4 C31 H31 119.0 . . ?
N4 C31 C32 122.0(3) . . ?
C32 C31 H31 119.0 . . ?
C24 C23 H23 119.6 . . ?
C22 C23 C24 120.7(3) . . ?
C22 C23 H23 119.6 . . ?
N1 C13 H13 118.7 . . ?
N1 C13 C12 122.6(3) . . ?
C12 C13 H13 118.7 . . ?
C29 C28 C32 118.2(3) . . ?
C29 C28 C27 123.6(3) . . ?
C32 C28 C27 118.0(3) . . ?
C18 C19 H19 119.2 . . ?
C18 C19 C20 121.7(3) . . ?
C20 C19 H19 119.2 . . ?
C30 C29 H29 120.6 . . ?
C28 C29 C30 118.8(3) . . ?
C28 C29 H29 120.6 . . ?
C31 C32 C28 119.6(3) . . ?
C31 C32 H32 120.2 . . ?
C28 C32 H32 120.2 . . ?
C22 C21 S1 117.9(3) . . ?
C26 C21 S1 123.5(2) . . ?
C26 C21 C22 118.6(3) . . ?
C15 C16 H16 119.6 . . ?
C17 C16 C15 120.8(3) . . ?
C17 C16 H16 119.6 . . ?
C15 C20 H20 120.6 . . ?
C19 C20 C15 118.9(3) . . ?
C19 C20 H20 120.6 . . ?
C18 C17 H17 120.1 . . ?
C16 C17 C18 119.7(3) . . ?
C16 C17 H17 120.1 . . ?
C13 C12 H12 120.2 . . ?
C11 C12 C13 119.7(3) . . ?
C11 C12 H12 120.2 . . ?
O8 C14 N2 124.4(3) . . ?
O8 C14 C11 119.7(3) . . ?
N2 C14 C11 115.9(3) . . ?
C23 C22 H22 119.6 . . ?
C21 C22 C23 120.7(3) . . ?
C21 C22 H22 119.6 . . ?
C12 C11 C14 125.0(3) . . ?
C12 C11 C10 117.5(3) . . ?
C10 C11 C14 117.5(3) . . ?
N3 C27 C28 115.5(3) . . ?
O9 C27 N3 124.6(3) . . ?
O9 C27 C28 120.0(3) . . ?
N1 C9 H9 118.1 . . ?
N1 C9 C10 123.8(4) . . ?
C10 C9 H9 118.1 . . ?
C21 C26 H26 119.4 . . ?
C21 C26 C25 121.2(3) . . ?
C25 C26 H26 119.4 . . ?
C24 C25 H25 119.6 . . ?
C26 C25 C24 120.8(3) . . ?
C26 C25 H25 119.6 . . ?
C11 C10 C9 119.1(4) . . ?
C11 C10 H10 120.5 . . ?
C9 C10 H10 120.5 . . ?

loop_
_geom_bond_atom_site_label_1
_geom_bond_atom_site_label_2
_geom_bond_distance
_geom_bond_site_symmetry_2
_geom_bond_publ_flag
Cd1 O4 2.506(2) 1_545 ?
Cd1 O2 2.496(2) . ?
Cd1 O5 2.322(2) 1_545 ?
Cd1 O1 2.318(3) . ?
Cd1 O3 2.279(2) . ?
Cd1 N4 2.364(3) 7_656 ?
Cd1 N1 2.334(3) . ?
Cd1 C8 2.744(3) 1_545 ?
S1 C18 1.780(3) . ?
S1 C21 1.780(4) . ?
O4 C8 1.252(3) . ?
O2 C1 1.252(3) . ?
O5 C8 1.260(3) . ?
O1 H1A 0.8965 . ?
O1 H1B 0.8971 . ?
O3 C1 1.250(4) . ?
O8 C14 1.230(4) . ?
N4 C30 1.320(4) . ?
N4 C31 1.352(4) . ?
N1 C13 1.325(4) . ?
N1 C9 1.318(4) . ?
O7 N5 1.217(4) . ?
N3 C24 1.406(4) . ?
N3 C27 1.352(5) . ?
O9 C27 1.239(4) . ?
N5 O6 1.213(4) . ?
N5 C6 1.472(4) . ?
N2 H2 0.8700 . ?
N2 C15 1.415(4) . ?
N2 C14 1.350(5) . ?
C1 C2 1.498(4) . ?
C7 H7 0.9400 . ?
C7 C6 1.380(4) . ?
C7 C2 1.389(4) . ?
C4 C3 1.394(4) . ?
C4 C8 1.498(4) . ?
C4 C5 1.390(4) . ?
C3 H3 0.9400 . ?
C3 C2 1.385(4) . ?
C5 H5 0.9400 . ?
C5 C6 1.370(4) . ?
C15 C16 1.389(5) . ?
C15 C20 1.392(5) . ?
C18 C19 1.363(5) . ?
C18 C17 1.388(5) . ?
C24 C23 1.389(5) . ?
C24 C25 1.384(4) . ?
C30 H30 0.9400 . ?
C30 C29 1.403(5) . ?
C31 H31 0.9400 . ?
C31 C32 1.377(5) . ?
C23 H23 0.9400 . ?
C23 C22 1.383(5) . ?
C13 H13 0.9400 . ?
C13 C12 1.387(4) . ?
C28 C29 1.375(5) . ?
C28 C32 1.395(5) . ?
C28 C27 1.485(5) . ?
C19 H19 0.9400 . ?
C19 C20 1.384(4) . ?
C29 H29 0.9400 . ?
C32 H32 0.9400 . ?
C21 C22 1.378(4) . ?
C21 C26 1.371(5) . ?
C16 H16 0.9400 . ?
C16 C17 1.372(4) . ?
C20 H20 0.9400 . ?
C17 H17 0.9400 . ?
C12 H12 0.9400 . ?
C12 C11 1.371(5) . ?
C14 C11 1.508(4) . ?
C22 H22 0.9400 . ?
C11 C10 1.376(5) . ?
C9 H9 0.9400 . ?
C9 C10 1.377(5) . ?
C26 H26 0.9400 . ?
C26 C25 1.380(5) . ?
C25 H25 0.9400 . ?
C10 H10 0.9400 . ?

loop_
_geom_hbond_atom_site_label_D
_geom_hbond_atom_site_label_H
_geom_hbond_atom_site_label_A
_geom_hbond_distance_DH
_geom_hbond_distance_HA
_geom_hbond_distance_DA
_geom_hbond_angle_DHA
_geom_hbond_site_symmetry_A
_geom_hbond_publ_flag
O1 H1A O8 0.90 2.05 2.816(4) 142.5 5_656 yes
C20 H20 O8 0.94 2.23 2.833(4) 121.4 . yes

loop_
_geom_torsion_atom_site_label_1
_geom_torsion_atom_site_label_2
_geom_torsion_atom_site_label_3
_geom_torsion_atom_site_label_4
_geom_torsion
_geom_torsion_site_symmetry_1
_geom_torsion_site_symmetry_2
_geom_torsion_site_symmetry_3
_geom_torsion_site_symmetry_4
_geom_torsion_publ_flag
Cd1 O4 C8 O5 6.1(3) 1_565 . . . ?
Cd1 O4 C8 C4 -172.2(2) 1_565 . . . ?
Cd1 O2 C1 O3 3.0(3) . . . . ?
Cd1 O2 C1 C2 -174.0(3) . . . . ?
Cd1 O5 C8 O4 -6.6(3) 1_565 . . . ?
Cd1 O5 C8 C4 171.7(2) 1_565 . . . ?
Cd1 O3 C1 O2 -3.3(3) . . . . ?
Cd1 O3 C1 C2 173.8(2) . . . . ?
Cd1 N4 C30 C29 172.6(3) 7_656 . . . ?
Cd1 N4 C31 C32 -172.2(3) 7_656 . . . ?
Cd1 N1 C13 C12 -170.0(3) . . . . ?
Cd1 N1 C9 C10 169.3(4) . . . . ?
S1 C18 C19 C20 -174.8(3) . . . . ?
S1 C18 C17 C16 174.6(3) . . . . ?
S1 C21 C22 C23 -178.2(3) . . . . ?
S1 C21 C26 C25 178.4(4) . . . . ?
O2 C1 C2 C7 -176.9(3) . . . . ?
O2 C1 C2 C3 0.8(4) . . . . ?
O3 C1 C2 C7 5.9(4) . . . . ?
O3 C1 C2 C3 -176.4(3) . . . . ?
O8 C14 C11 C12 160.8(4) . . . . ?
O8 C14 C11 C10 -18.0(5) . . . . ?
N4 C30 C29 C28 -0.2(5) . . . . ?
N4 C31 C32 C28 -0.9(6) . . . . ?
N1 C13 C12 C11 0.6(5) . . . . ?
N1 C9 C10 C11 2.2(8) . . . . ?
O7 N5 C6 C7 0.2(5) . . . . ?
O7 N5 C6 C5 -179.3(3) . . . . ?
N3 C24 C23 C22 178.8(3) . . . . ?
N3 C24 C25 C26 -178.4(4) . . . . ?
O6 N5 C6 C7 179.6(3) . . . . ?
O6 N5 C6 C5 0.1(5) . . . . ?
N2 C15 C16 C17 -178.7(3) . . . . ?
N2 C15 C20 C19 178.6(3) . . . . ?
N2 C14 C11 C12 -19.5(5) . . . . ?
N2 C14 C11 C10 161.8(4) . . . . ?
C4 C3 C2 C1 -177.8(3) . . . . ?
C4 C3 C2 C7 -0.1(5) . . . . ?
C4 C5 C6 N5 179.7(3) . . . . ?
C4 C5 C6 C7 0.2(5) . . . . ?
C3 C4 C8 O4 -1.6(4) . . . . ?
C3 C4 C8 O5 -179.9(3) . . . . ?
C3 C4 C5 C6 -0.1(4) . . . . ?
C8 C4 C3 C2 180.0(3) . . . . ?
C8 C4 C5 C6 180.0(3) . . . . ?
C5 C4 C3 C2 0.1(4) . . . . ?
C5 C4 C8 O4 178.3(3) . . . . ?
C5 C4 C8 O5 0.0(4) . . . . ?
C6 C7 C2 C1 177.9(3) . . . . ?
C6 C7 C2 C3 0.1(4) . . . . ?
C15 N2 C14 O8 -5.1(6) . . . . ?
C15 N2 C14 C11 175.2(3) . . . . ?
C15 C16 C17 C18 0.6(5) . . . . ?
C2 C7 C6 N5 -179.7(3) . . . . ?
C2 C7 C6 C5 -0.2(5) . . . . ?
C18 S1 C21 C22 -167.9(3) . . . . ?
C18 S1 C21 C26 13.7(4) . . . . ?
C18 C19 C20 C15 -0.1(5) . . . . ?
C24 N3 C27 O9 -1.6(6) . . . . ?
C24 N3 C27 C28 177.5(3) . . . . ?
C24 C23 C22 C21 -0.4(5) . . . . ?
C30 N4 C31 C32 1.1(5) . . . . ?
C31 N4 C30 C29 -0.5(5) . . . . ?
C23 C24 C25 C26 0.1(7) . . . . ?
C13 N1 C9 C10 -2.7(7) . . . . ?
C13 C12 C11 C14 -179.9(3) . . . . ?
C13 C12 C11 C10 -1.2(6) . . . . ?
C19 C18 C17 C16 -3.0(5) . . . . ?
C29 C28 C32 C31 0.1(5) . . . . ?
C29 C28 C27 N3 -36.0(5) . . . . ?
C29 C28 C27 O9 143.1(4) . . . . ?
C32 C28 C29 C30 0.3(5) . . . . ?
C32 C28 C27 N3 149.4(3) . . . . ?
C32 C28 C27 O9 -31.4(5) . . . . ?
C21 S1 C18 C19 81.8(3) . . . . ?
C21 S1 C18 C17 -95.9(3) . . . . ?
C21 C26 C25 C24 -0.2(8) . . . . ?
C16 C15 C20 C19 -2.3(5) . . . . ?
C20 C15 C16 C17 2.1(5) . . . . ?
C17 C18 C19 C20 2.8(5) . . . . ?
C12 C11 C10 C9 -0.1(7) . . . . ?
C14 N2 C15 C16 -171.2(3) . . . . ?
C14 N2 C15 C20 7.9(5) . . . . ?
C14 C11 C10 C9 178.7(4) . . . . ?
C22 C21 C26 C25 0.0(7) . . . . ?
C27 N3 C24 C23 165.2(3) . . . . ?
C27 N3 C24 C25 -16.3(6) . . . . ?
C27 C28 C29 C30 -174.2(3) . . . . ?
C27 C28 C32 C31 175.0(3) . . . . ?
C9 N1 C13 C12 1.3(6) . . . . ?
C26 C21 C22 C23 0.3(6) . . . . ?
C25 C24 C23 C22 0.2(5) . . . . ?

loop_
_smtbx_masks_void_nr
_smtbx_masks_void_average_x
_smtbx_masks_void_average_y
_smtbx_masks_void_average_z
_smtbx_masks_void_volume
_smtbx_masks_void_count_electrons
_smtbx_masks_void_content
1 0.183 -0.303 0.433 2338.2 403.8 '8 C4H9NO'
2 -0.739 -0.604 0.011 2338.2 403.8 '8 C4H9NO'
